data_7055048
loop_
_publ_author_name
'Huang, Wenliang'
'Brosmer, Jonathan L.'
'Diaconescu, Paula L.'

_publ_section_title
;
 In situ synthesis of lanthanide complexes supported by a ferrocene
 diamide ligand: extension to redox-active lanthanide ions
;
_journal_issue 10
_journal_name_full 'New J. Chem.'
_journal_page_first 7696
_journal_paper_doi 10.1039/C5NJ01402F
_journal_volume 39
_journal_year 2015
_chemical_formula_moiety 'C30 H54 Fe I N2 O2 Si2 Yb'
_chemical_formula_sum 'C30 H54 Fe I N2 O2 Si2 Yb'
_chemical_formula_weight 886.72
_chemical_name_systematic
; 
 ? 
;
_space_group_IT_number 2
_symmetry_cell_setting triclinic
_symmetry_space_group_name_Hall '-P 1'
_symmetry_space_group_name_H-M 'P -1'
_atom_sites_solution_hydrogens geom
_atom_sites_solution_primary direct
_atom_sites_solution_secondary difmap
_audit_creation_method SHELXL-97
_audit_update_record
;
2015-06-03 deposited with the CCDC.
2015-08-06 downloaded from the CCDC.
;
_cell_angle_alpha 76.069(2)
_cell_angle_beta 78.510(2)
_cell_angle_gamma 56.888(2)
_cell_formula_units_Z 2
_cell_length_a 11.5979(17)
_cell_length_b 11.6945(17)
_cell_length_c 16.109(2)
_cell_measurement_reflns_used 4909
_cell_measurement_temperature 100(2)
_cell_measurement_theta_max 28.33
_cell_measurement_theta_min 3.71
_cell_volume 1770.1(4)
_computing_cell_refinement 'Bruker SAINT'
_computing_data_collection 'Bruker APEX2'
_computing_data_reduction 'Bruker SAINT'
_computing_molecular_graphics 'Bruker SHELXTL'
_computing_publication_material 'Bruker SHELXTL'
_computing_structure_refinement 'SHELXL-97 (Sheldrick, 2008)'
_computing_structure_solution 'SHELXS-97 (Sheldrick, 2008)'
_diffrn_ambient_temperature 100(2)
_diffrn_measured_fraction_theta_full 0.993
_diffrn_measured_fraction_theta_max 0.988
_diffrn_measurement_device_type 'Bruker APEX-II CCD'
_diffrn_measurement_method '\f and \w scans'
_diffrn_radiation_monochromator graphite
_diffrn_radiation_source 'fine-focus sealed tube'
_diffrn_radiation_type MoK\a
_diffrn_radiation_wavelength 0.71073
_diffrn_reflns_av_R_equivalents 0.0000
_diffrn_reflns_av_sigmaI/netI 0.0205
_diffrn_reflns_limit_h_max 15
_diffrn_reflns_limit_h_min -14
_diffrn_reflns_limit_k_max 15
_diffrn_reflns_limit_k_min -14
_diffrn_reflns_limit_l_max 21
_diffrn_reflns_limit_l_min 0
_diffrn_reflns_number 15981
_diffrn_reflns_theta_full 25.00
_diffrn_reflns_theta_max 28.33
_diffrn_reflns_theta_min 3.52
_exptl_absorpt_coefficient_mu 4.002
_exptl_absorpt_correction_T_max 0.6242
_exptl_absorpt_correction_T_min 0.3518
_exptl_absorpt_correction_type multi-scan
_exptl_absorpt_process_details 'Twinabs (Bruker)'
_exptl_crystal_colour yellow
_exptl_crystal_density_diffrn 1.664
_exptl_crystal_density_method 'not measured'
_exptl_crystal_description block
_exptl_crystal_F_000 882
_exptl_crystal_size_max 0.33
_exptl_crystal_size_mid 0.18
_exptl_crystal_size_min 0.13
_refine_diff_density_max 3.245
_refine_diff_density_min -4.731
_refine_diff_density_rms 0.125
_refine_ls_extinction_method none
_refine_ls_goodness_of_fit_ref 1.143
_refine_ls_hydrogen_treatment constr
_refine_ls_matrix_type full
_refine_ls_number_parameters 431
_refine_ls_number_reflns 15982
_refine_ls_number_restraints 30
_refine_ls_restrained_S_all 1.142
_refine_ls_R_factor_all 0.0513
_refine_ls_R_factor_gt 0.0420
_refine_ls_shift/su_max 0.001
_refine_ls_shift/su_mean 0.000
_refine_ls_structure_factor_coef Fsqd
_refine_ls_weighting_details 'calc w=1/[\s^2^(Fo^2^)+(0.0361P)^2^+2.9888P] where P=(Fo^2^+2Fc^2^)/3'
_refine_ls_weighting_scheme calc
_refine_ls_wR_factor_gt 0.0993
_refine_ls_wR_factor_ref 0.1074
_reflns_number_gt 13789
_reflns_number_total 15982
_reflns_threshold_expression >2sigma(I)
_cod_data_source_file c5nj01402f2.cif
_cod_data_source_block (NNTBS)YbI(THF)2
_cod_depositor_comments
;
The following automatic conversions were performed:

'_symmetry_cell_setting' value 'Triclinic' changed to 'triclinic'
according to
/usr/data/users/saulius/crontab/automatic-downloads/rss-feeds/RSC/lib/dictionaries/cif_core.dic
dictionary named 'cif_core.dic' version 2.4.2 from 2011-04-26.

Automatic conversion script
Id: cif_fix_values 3271 2015-04-21 07:52:19Z andrius 

 Adding full bibliography for 7055043--7055050.cif.
;
_cod_original_sg_symbol_H-M P-1
_cod_database_code 7055048

loop_
_symmetry_equiv_pos_as_xyz
'x, y, z'
'-x, -y, -z'

loop_
_atom_site_label
_atom_site_type_symbol
_atom_site_fract_x
_atom_site_fract_y
_atom_site_fract_z
_atom_site_U_iso_or_equiv
_atom_site_adp_type
_atom_site_occupancy
_atom_site_symmetry_multiplicity
_atom_site_calc_flag
_atom_site_refinement_flags
_atom_site_disorder_assembly
_atom_site_disorder_group
Yb1 Yb 0.737805(19) 0.247896(17) 0.261175(10) 0.04864(6) Uani 1 1 d . . .
Fe1 Fe 0.43113(6) 0.53700(5) 0.25273(3) 0.03811(11) Uani 1 1 d . A .
I1 I 1.00642(10) -0.01998(6) 0.31297(10) 0.0559(3) Uani 0.559(4) 1 d P A 1
I1A I 0.97495(17) -0.03131(10) 0.28103(14) 0.0631(6) Uani 0.441(4) 1 d P A 2
Si1 Si 0.86014(12) 0.45561(13) 0.30437(7) 0.0482(2) Uani 1 1 d . . .
Si2 Si 0.6345(4) 0.1097(3) 0.14377(13) 0.0410(5) Uani 0.559(4) 1 d PU A 1
Si2A Si 0.5597(5) 0.1550(3) 0.13207(17) 0.0426(7) Uani 0.441(4) 1 d PU A 2
O1 O 0.8539(4) 0.2677(3) 0.1269(2) 0.0689(10) Uani 1 1 d . A .
O2 O 0.6668(3) 0.1787(3) 0.39833(15) 0.0458(6) Uani 1 1 d . A .
N1 N 0.7404(3) 0.4146(3) 0.29705(18) 0.0427(7) Uani 1 1 d . A .
N2 N 0.5916(5) 0.2354(4) 0.2018(2) 0.0601(10) Uani 1 1 d . A .
C1 C 0.4697(5) 0.3633(5) 0.2076(2) 0.0526(11) Uani 1 1 d . A .
C2 C 0.3659(5) 0.4001(5) 0.2795(2) 0.0504(10) Uani 1 1 d . . .
H2 H 0.3716 0.3414 0.3328 0.061 Uiso 1 1 calc R A .
C3 C 0.2557(5) 0.5358(5) 0.2583(3) 0.0577(11) Uani 1 1 d . A .
H3 H 0.1737 0.5836 0.2940 0.069 Uiso 1 1 calc R . .
C4 C 0.2885(5) 0.5896(6) 0.1735(3) 0.0601(12) Uani 1 1 d . . .
H4 H 0.2322 0.6796 0.1431 0.072 Uiso 1 1 calc R A .
C5 C 0.4188(5) 0.4862(5) 0.1430(2) 0.0554(11) Uani 1 1 d . A .
H5 H 0.4658 0.4955 0.0887 0.066 Uiso 1 1 calc R . .
C6 C 0.6012(4) 0.5217(4) 0.2943(2) 0.0370(7) Uani 1 1 d . A .
C7 C 0.4936(4) 0.5402(4) 0.3622(2) 0.0378(7) Uani 1 1 d . . .
H7 H 0.5038 0.4783 0.4147 0.045 Uiso 1 1 calc R A .
C8 C 0.3691(4) 0.6666(4) 0.3378(2) 0.0439(8) Uani 1 1 d . A .
H8 H 0.2826 0.7035 0.3710 0.053 Uiso 1 1 calc R . .
C9 C 0.3976(4) 0.7272(4) 0.2549(2) 0.0444(8) Uani 1 1 d . . .
H9 H 0.3339 0.8130 0.2236 0.053 Uiso 1 1 calc R A .
C10 C 0.5373(4) 0.6378(4) 0.2269(2) 0.0399(7) Uani 1 1 d . A .
H10 H 0.5818 0.6519 0.1726 0.048 Uiso 1 1 calc R . .
C11 C 0.8934(5) 0.5517(6) 0.2004(3) 0.0586(11) Uani 1 1 d . A .
H11A H 0.9266 0.4953 0.1550 0.088 Uiso 1 1 calc R . .
H11B H 0.9633 0.5708 0.2067 0.088 Uiso 1 1 calc R . .
H11C H 0.8076 0.6391 0.1852 0.088 Uiso 1 1 calc R . .
C12 C 1.0255(6) 0.2912(7) 0.3309(4) 0.0863(17) Uani 1 1 d . A .
H12A H 1.0150 0.2474 0.3896 0.129 Uiso 1 1 calc R . .
H12B H 1.0988 0.3108 0.3264 0.129 Uiso 1 1 calc R . .
H12C H 1.0498 0.2288 0.2908 0.129 Uiso 1 1 calc R . .
C13 C 0.8066(5) 0.5649(5) 0.3913(2) 0.0528(10) Uani 1 1 d . A .
C14 C 0.7800(6) 0.4904(6) 0.4782(3) 0.0660(14) Uani 1 1 d . . .
H14A H 0.7526 0.5472 0.5226 0.099 Uiso 1 1 calc R A .
H14B H 0.8644 0.4011 0.4926 0.099 Uiso 1 1 calc R . .
H14C H 0.7059 0.4754 0.4749 0.099 Uiso 1 1 calc R . .
C15 C 0.6774(5) 0.7067(5) 0.3721(3) 0.0583(11) Uani 1 1 d . . .
H15A H 0.6588 0.7626 0.4152 0.087 Uiso 1 1 calc R A .
H15B H 0.5987 0.6961 0.3739 0.087 Uiso 1 1 calc R . .
H15C H 0.6913 0.7527 0.3150 0.087 Uiso 1 1 calc R . .
C16 C 0.9222(6) 0.5898(7) 0.3969(3) 0.0697(14) Uani 1 1 d . . .
H16A H 0.9342 0.6442 0.3430 0.105 Uiso 1 1 calc R A .
H16B H 1.0088 0.5007 0.4069 0.105 Uiso 1 1 calc R . .
H16C H 0.8971 0.6404 0.4444 0.105 Uiso 1 1 calc R . .
C17 C 0.7812(6) 0.3897(6) 0.0642(3) 0.0712(14) Uani 1 1 d . . .
H17A H 0.7249 0.4729 0.0924 0.085 Uiso 1 1 calc R A .
H17B H 0.7190 0.3805 0.0357 0.085 Uiso 1 1 calc R . .
C18 C 0.8867(8) 0.4021(8) 0.0003(3) 0.0848(18) Uani 1 1 d . A .
H18A H 0.8539 0.4392 -0.0580 0.102 Uiso 1 1 calc R . .
H18B H 0.9118 0.4623 0.0156 0.102 Uiso 1 1 calc R . .
C19 C 1.0017(9) 0.2605(10) 0.0056(5) 0.139(4) Uani 1 1 d . . .
H19A H 1.0898 0.2586 -0.0046 0.167 Uiso 1 1 calc R A .
H19B H 0.9992 0.2167 -0.0390 0.167 Uiso 1 1 calc R . .
C20 C 0.9934(8) 0.1830(8) 0.0918(5) 0.113(3) Uani 1 1 d . A .
H20A H 1.0124 0.0911 0.0875 0.136 Uiso 1 1 calc R . .
H20B H 1.0605 0.1701 0.1281 0.136 Uiso 1 1 calc R . .
C21 C 0.6351(6) 0.0699(5) 0.4182(3) 0.0635(12) Uani 1 1 d . . .
H21A H 0.6803 0.0096 0.3735 0.076 Uiso 1 1 calc R A .
H21B H 0.5342 0.1104 0.4212 0.076 Uiso 1 1 calc R . .
C22 C 0.6888(8) -0.0104(6) 0.5023(3) 0.0813(18) Uani 1 1 d . A .
H22A H 0.6143 -0.0142 0.5429 0.098 Uiso 1 1 calc R . .
H22B H 0.7642 -0.1062 0.4958 0.098 Uiso 1 1 calc R . .
C23 C 0.7402(8) 0.0578(6) 0.5347(3) 0.0857(19) Uani 1 1 d . . .
H23A H 0.8406 -0.0044 0.5406 0.103 Uiso 1 1 calc R A .
H23B H 0.6930 0.0818 0.5918 0.103 Uiso 1 1 calc R . .
C24 C 0.7132(6) 0.1825(6) 0.4742(3) 0.0650(13) Uani 1 1 d . A .
H24A H 0.6413 0.2655 0.4999 0.078 Uiso 1 1 calc R . .
H24B H 0.7984 0.1860 0.4591 0.078 Uiso 1 1 calc R . .
C25 C 0.6641(12) 0.1651(10) 0.0254(5) 0.060(2) Uani 0.559(4) 1 d PU A 1
H25A H 0.5825 0.2540 0.0060 0.090 Uiso 0.559(4) 1 calc PR A 1
H25B H 0.6805 0.0953 -0.0065 0.090 Uiso 0.559(4) 1 calc PR A 1
H25C H 0.7447 0.1749 0.0152 0.090 Uiso 0.559(4) 1 calc PR A 1
C26 C 0.7932(10) -0.0599(9) 0.1768(6) 0.0560(19) Uani 0.559(4) 1 d PU A 1
H26A H 0.7812 -0.0916 0.2382 0.084 Uiso 0.559(4) 1 calc PR A 1
H26B H 0.8730 -0.0488 0.1654 0.084 Uiso 0.559(4) 1 calc PR A 1
H26C H 0.8085 -0.1283 0.1440 0.084 Uiso 0.559(4) 1 calc PR A 1
C27 C 0.4816(11) 0.0854(10) 0.1591(5) 0.0461(16) Uani 0.559(4) 1 d PU A 1
C28 C 0.3589(11) 0.2107(10) 0.1129(6) 0.0588(19) Uani 0.559(4) 1 d PU A 1
H28A H 0.3874 0.2257 0.0517 0.088 Uiso 0.559(4) 1 calc PR A 1
H28B H 0.3274 0.2929 0.1377 0.088 Uiso 0.559(4) 1 calc PR A 1
H28C H 0.2834 0.1936 0.1196 0.088 Uiso 0.559(4) 1 calc PR A 1
C29 C 0.4348(19) 0.061(2) 0.2531(13) 0.052(4) Uani 0.559(4) 1 d PU A 1
H29A H 0.5124 -0.0194 0.2832 0.078 Uiso 0.559(4) 1 calc PR A 1
H29B H 0.3595 0.0443 0.2581 0.078 Uiso 0.559(4) 1 calc PR A 1
H29C H 0.4023 0.1428 0.2788 0.078 Uiso 0.559(4) 1 calc PR A 1
C30 C 0.5248(10) -0.0426(9) 0.1207(5) 0.0532(19) Uani 0.559(4) 1 d PU A 1
H30A H 0.5513 -0.0281 0.0592 0.080 Uiso 0.559(4) 1 calc PR A 1
H30B H 0.4472 -0.0568 0.1292 0.080 Uiso 0.559(4) 1 calc PR A 1
H30C H 0.6035 -0.1242 0.1493 0.080 Uiso 0.559(4) 1 calc PR A 1
C25A C 0.5505(16) 0.2371(13) 0.0158(6) 0.065(3) Uani 0.441(4) 1 d PU A 2
H25D H 0.6292 0.2495 -0.0032 0.098 Uiso 0.441(4) 1 calc PR A 2
H25E H 0.4642 0.3272 0.0089 0.098 Uiso 0.441(4) 1 calc PR A 2
H25F H 0.5532 0.1772 -0.0189 0.098 Uiso 0.441(4) 1 calc PR A 2
C26A C 0.7230(13) -0.0179(11) 0.1411(8) 0.059(2) Uani 0.441(4) 1 d PU A 2
H26D H 0.8023 -0.0058 0.1258 0.088 Uiso 0.441(4) 1 calc PR A 2
H26E H 0.7260 -0.0722 0.1021 0.088 Uiso 0.441(4) 1 calc PR A 2
H26F H 0.7267 -0.0664 0.2002 0.088 Uiso 0.441(4) 1 calc PR A 2
C27A C 0.4048(12) 0.1321(11) 0.1624(6) 0.0405(18) Uani 0.441(4) 1 d PU A 2
C28A C 0.2702(12) 0.2695(11) 0.1394(6) 0.051(2) Uani 0.441(4) 1 d PU A 2
H28D H 0.2602 0.3402 0.1678 0.077 Uiso 0.441(4) 1 calc PR A 2
H28E H 0.1916 0.2570 0.1587 0.077 Uiso 0.441(4) 1 calc PR A 2
H28F H 0.2729 0.2991 0.0771 0.077 Uiso 0.441(4) 1 calc PR A 2
C29A C 0.4202(13) 0.0250(12) 0.1156(6) 0.054(2) Uani 0.441(4) 1 d PU A 2
H29D H 0.5068 -0.0628 0.1287 0.082 Uiso 0.441(4) 1 calc PR A 2
H29E H 0.4214 0.0578 0.0536 0.082 Uiso 0.441(4) 1 calc PR A 2
H29F H 0.3423 0.0113 0.1344 0.082 Uiso 0.441(4) 1 calc PR A 2
C30A C 0.395(2) 0.081(3) 0.2609(14) 0.043(4) Uani 0.441(4) 1 d PU A 2
H30D H 0.4815 -0.0065 0.2761 0.065 Uiso 0.441(4) 1 calc PR A 2
H30E H 0.3179 0.0655 0.2761 0.065 Uiso 0.441(4) 1 calc PR A 2
H30F H 0.3805 0.1502 0.2923 0.065 Uiso 0.441(4) 1 calc PR A 2

loop_
_atom_site_aniso_label
_atom_site_aniso_U_11
_atom_site_aniso_U_22
_atom_site_aniso_U_33
_atom_site_aniso_U_23
_atom_site_aniso_U_13
_atom_site_aniso_U_12
Yb1 0.05591(12) 0.03145(8) 0.04333(9) -0.00465(6) 0.01410(7) -0.01947(7)
Fe1 0.0464(3) 0.0382(3) 0.0331(2) -0.00142(18) -0.00402(19) -0.0258(2)
I1 0.0438(3) 0.0381(3) 0.0718(5) -0.0050(3) -0.0129(3) -0.0115(2)
I1A 0.0453(5) 0.0412(4) 0.0719(8) -0.0001(4) -0.0017(5) -0.0074(3)
Si1 0.0391(6) 0.0551(7) 0.0396(5) 0.0007(4) -0.0022(4) -0.0214(5)
Si2 0.0523(15) 0.0424(13) 0.0370(10) -0.0077(8) -0.0006(9) -0.0307(13)
Si2A 0.057(2) 0.0352(15) 0.0351(12) -0.0089(10) 0.0087(13) -0.0267(15)
O1 0.085(3) 0.0558(19) 0.0569(17) -0.0189(14) 0.0335(16) -0.0393(19)
O2 0.0547(17) 0.0398(14) 0.0382(12) 0.0033(10) -0.0018(11) -0.0261(13)
N1 0.0417(17) 0.0366(16) 0.0381(15) -0.0018(11) 0.0013(12) -0.0162(14)
N2 0.104(3) 0.051(2) 0.0387(16) -0.0145(14) 0.0161(17) -0.053(2)
C1 0.088(3) 0.064(3) 0.0317(17) -0.0064(16) 0.0001(17) -0.058(3)
C2 0.071(3) 0.061(3) 0.0380(18) -0.0034(16) -0.0018(17) -0.049(2)
C3 0.064(3) 0.074(3) 0.051(2) -0.001(2) -0.0081(19) -0.049(3)
C4 0.074(3) 0.076(3) 0.049(2) 0.009(2) -0.020(2) -0.054(3)
C5 0.088(3) 0.071(3) 0.0326(17) -0.0014(17) -0.0084(18) -0.059(3)
C6 0.0396(19) 0.0340(17) 0.0360(16) -0.0057(12) -0.0005(13) -0.0192(15)
C7 0.0405(19) 0.0395(18) 0.0338(15) -0.0080(13) -0.0010(13) -0.0210(16)
C8 0.046(2) 0.0364(19) 0.0464(19) -0.0118(14) 0.0036(15) -0.0205(17)
C9 0.046(2) 0.0339(18) 0.052(2) -0.0024(14) -0.0064(16) -0.0208(17)
C10 0.047(2) 0.0353(18) 0.0387(17) -0.0024(13) -0.0025(14) -0.0244(17)
C11 0.059(3) 0.082(3) 0.043(2) -0.007(2) 0.0056(18) -0.046(3)
C12 0.050(3) 0.081(4) 0.095(4) -0.004(3) -0.014(3) -0.015(3)
C13 0.058(3) 0.077(3) 0.0376(18) -0.0014(18) -0.0046(16) -0.047(2)
C14 0.086(4) 0.102(4) 0.037(2) -0.005(2) -0.002(2) -0.070(3)
C15 0.062(3) 0.068(3) 0.057(2) -0.020(2) 0.003(2) -0.041(3)
C16 0.075(3) 0.103(4) 0.051(2) 0.002(2) -0.010(2) -0.063(3)
C17 0.099(4) 0.067(3) 0.045(2) -0.010(2) 0.019(2) -0.050(3)
C18 0.119(5) 0.120(5) 0.048(3) -0.009(3) 0.010(3) -0.091(5)
C19 0.135(7) 0.138(8) 0.096(5) -0.017(5) 0.071(5) -0.067(7)
C20 0.100(5) 0.090(5) 0.106(5) -0.027(4) 0.062(4) -0.040(4)
C21 0.089(4) 0.062(3) 0.050(2) 0.0104(19) -0.006(2) -0.054(3)
C22 0.134(6) 0.061(3) 0.059(3) 0.015(2) -0.023(3) -0.062(4)
C23 0.128(6) 0.067(4) 0.063(3) 0.025(2) -0.040(3) -0.056(4)
C24 0.088(4) 0.069(3) 0.048(2) 0.014(2) -0.022(2) -0.051(3)
C25 0.099(7) 0.068(5) 0.038(3) -0.013(3) 0.003(4) -0.061(6)
C26 0.053(5) 0.044(4) 0.075(5) -0.020(3) -0.005(4) -0.024(4)
C27 0.056(5) 0.048(4) 0.045(4) -0.001(3) -0.010(4) -0.034(4)
C28 0.061(5) 0.055(5) 0.068(5) -0.004(4) -0.017(4) -0.035(4)
C29 0.061(11) 0.058(9) 0.052(5) -0.012(4) 0.004(5) -0.042(10)
C30 0.073(6) 0.055(4) 0.052(4) -0.003(3) -0.011(4) -0.047(4)
C25A 0.116(10) 0.072(7) 0.033(4) -0.010(4) 0.007(5) -0.069(8)
C26A 0.054(6) 0.044(5) 0.080(7) -0.025(5) 0.014(5) -0.027(4)
C27A 0.049(5) 0.038(5) 0.038(4) -0.005(4) -0.007(4) -0.024(4)
C28A 0.060(5) 0.046(5) 0.047(5) 0.000(4) -0.013(4) -0.028(4)
C29A 0.070(7) 0.058(6) 0.050(5) -0.015(4) 0.007(5) -0.044(6)
C30A 0.042(10) 0.042(7) 0.039(5) -0.001(4) 0.003(5) -0.021(8)

loop_
_atom_type_symbol
_atom_type_description
_atom_type_scat_dispersion_real
_atom_type_scat_dispersion_imag
_atom_type_scat_source
C C 0.0033 0.0016 'International Tables Vol C Tables 4.2.6.8 and 6.1.1.4'
H H 0.0000 0.0000 'International Tables Vol C Tables 4.2.6.8 and 6.1.1.4'
N N 0.0061 0.0033 'International Tables Vol C Tables 4.2.6.8 and 6.1.1.4'
O O 0.0106 0.0060 'International Tables Vol C Tables 4.2.6.8 and 6.1.1.4'
Si Si 0.0817 0.0704 'International Tables Vol C Tables 4.2.6.8 and 6.1.1.4'
Fe Fe 0.3463 0.8444 'International Tables Vol C Tables 4.2.6.8 and 6.1.1.4'
I I -0.4742 1.8119 'International Tables Vol C Tables 4.2.6.8 and 6.1.1.4'
Yb Yb -0.3850 5.5486 'International Tables Vol C Tables 4.2.6.8 and 6.1.1.4'

loop_
_geom_angle_atom_site_label_1
_geom_angle_atom_site_label_2
_geom_angle_atom_site_label_3
_geom_angle
N1 Yb1 N2 134.86(13)
N1 Yb1 O2 94.24(10)
N2 Yb1 O2 92.98(11)
N1 Yb1 O1 91.81(11)
N2 Yb1 O1 90.83(13)
O2 Yb1 O1 167.07(11)
N2 Yb1 C6 106.57(13)
O2 Yb1 C6 90.27(9)
O1 Yb1 C6 100.49(10)
N1 Yb1 C1 107.11(12)
O2 Yb1 C1 90.09(10)
O1 Yb1 C1 99.04(12)
C6 Yb1 C1 78.36(11)
N1 Yb1 I1A 120.60(11)
N2 Yb1 I1A 104.45(12)
O2 Yb1 I1A 84.04(8)
O1 Yb1 I1A 83.04(9)
C6 Yb1 I1A 148.71(10)
C1 Yb1 I1A 132.20(11)
N1 Yb1 I1 107.00(9)
N2 Yb1 I1 118.13(11)
O2 Yb1 I1 79.82(8)
O1 Yb1 I1 87.48(10)
C6 Yb1 I1 134.50(8)
C1 Yb1 I1 145.00(9)
N1 Yb1 Fe1 68.25(9)
N2 Yb1 Fe1 67.50(10)
O2 Yb1 Fe1 88.30(7)
O1 Yb1 Fe1 104.57(9)
I1A Yb1 Fe1 168.64(4)
I1 Yb1 Fe1 166.95(3)
N1 Yb1 Si2 154.46(9)
O2 Yb1 Si2 99.55(7)
O1 Yb1 Si2 79.33(10)
C6 Yb1 Si2 128.91(9)
C1 Yb1 Si2 51.87(10)
I1A Yb1 Si2 82.37(6)
I1 Yb1 Si2 96.58(5)
Fe1 Yb1 Si2 90.66(6)
C4 Fe1 C8 115.5(2)
C3 Fe1 C8 99.14(19)
C4 Fe1 C2 68.55(17)
C8 Fe1 C2 117.69(16)
C4 Fe1 C9 100.62(18)
C3 Fe1 C9 113.89(19)
C2 Fe1 C9 150.79(18)
C3 Fe1 C5 68.68(19)
C8 Fe1 C5 153.98(18)
C2 Fe1 C5 68.40(15)
C9 Fe1 C5 121.51(16)
C4 Fe1 C7 154.05(19)
C3 Fe1 C7 119.86(16)
C8 Fe1 C7 40.99(15)
C2 Fe1 C7 109.13(15)
C9 Fe1 C7 68.37(15)
C5 Fe1 C7 164.78(18)
C4 Fe1 C10 119.25(16)
C3 Fe1 C10 151.55(18)
C8 Fe1 C10 68.62(15)
C2 Fe1 C10 167.96(18)
C5 Fe1 C10 110.84(15)
C7 Fe1 C10 68.24(14)
C4 Fe1 C1 68.5(2)
C3 Fe1 C1 68.4(2)
C8 Fe1 C1 157.12(15)
C9 Fe1 C1 161.45(15)
C5 Fe1 C1 40.71(16)
C7 Fe1 C1 127.72(16)
C10 Fe1 C1 130.93(16)
C4 Fe1 C6 158.41(15)
C3 Fe1 C6 159.61(15)
C8 Fe1 C6 68.63(15)
C2 Fe1 C6 130.02(16)
C9 Fe1 C6 68.08(15)
C5 Fe1 C6 128.99(17)
C1 Fe1 C6 116.68(17)
C4 Fe1 Yb1 124.37(16)
C3 Fe1 Yb1 121.61(15)
C8 Fe1 Yb1 119.87(12)
C2 Fe1 Yb1 81.93(14)
C9 Fe1 Yb1 124.17(12)
C5 Fe1 Yb1 85.49(15)
C7 Fe1 Yb1 79.29(10)
C10 Fe1 Yb1 86.03(11)
C1 Fe1 Yb1 58.83(14)
C6 Fe1 Yb1 58.01(9)
N1 Si1 C12 108.0(2)
N1 Si1 C11 111.94(18)
C12 Si1 C11 108.0(3)
N1 Si1 C13 113.12(17)
C12 Si1 C13 108.0(3)
C11 Si1 C13 107.6(2)
N2 Si2 C26 113.6(3)
N2 Si2 C25 111.3(3)
C26 Si2 C25 107.4(5)
N2 Si2 C27 107.4(3)
C26 Si2 C27 109.4(4)
C25 Si2 C27 107.6(4)
C26 Si2 Yb1 86.0(3)
C25 Si2 Yb1 109.5(2)
C27 Si2 Yb1 132.8(3)
N2 Si2A C26A 99.3(4)
N2 Si2A C25A 114.5(4)
C26A Si2A C25A 107.7(6)
N2 Si2A C27A 118.6(3)
C26A Si2A C27A 109.7(5)
C25A Si2A C27A 106.4(5)
C20 O1 C17 108.8(4)
C20 O1 Yb1 132.6(4)
C17 O1 Yb1 118.5(3)
C24 O2 C21 108.6(3)
C24 O2 Yb1 122.1(2)
C21 O2 Yb1 122.6(2)
C6 N1 Si1 118.0(2)
C6 N1 Yb1 102.0(2)
Si1 N1 Yb1 138.28(18)
C1 N2 Si2 130.0(4)
C1 N2 Si2A 105.4(3)
C1 N2 Yb1 103.4(2)
Si2 N2 Yb1 125.3(3)
Si2A N2 Yb1 149.4(3)
N2 C1 C2 127.0(4)
N2 C1 C5 127.6(4)
C2 C1 C5 105.3(4)
N2 C1 Fe1 130.1(3)
C2 C1 Fe1 67.3(2)
C5 C1 Fe1 67.4(2)
C2 C1 Yb1 111.0(3)
C5 C1 Yb1 117.4(3)
Fe1 C1 Yb1 82.01(13)
C3 C2 C1 109.5(4)
C3 C2 Fe1 69.2(2)
C1 C2 Fe1 72.0(2)
C3 C2 H2 125.3
C1 C2 H2 125.3
Fe1 C2 H2 125.2
C2 C3 C4 107.9(4)
C2 C3 Fe1 70.6(3)
C4 C3 Fe1 69.2(2)
C2 C3 H3 126.0
C4 C3 H3 126.0
Fe1 C3 H3 125.8
C5 C4 C3 108.2(4)
C5 C4 Fe1 70.8(2)
C3 C4 Fe1 69.4(2)
C5 C4 H4 125.9
C3 C4 H4 125.9
Fe1 C4 H4 125.5
C4 C5 C1 109.1(4)
C4 C5 Fe1 68.8(2)
C1 C5 Fe1 71.9(2)
C4 C5 H5 125.5
C1 C5 H5 125.5
Fe1 C5 H5 125.4
N1 C6 C7 125.7(3)
N1 C6 C10 128.2(3)
C7 C6 C10 106.0(3)
N1 C6 Fe1 131.4(2)
C7 C6 Fe1 67.56(19)
C10 C6 Fe1 67.7(2)
C7 C6 Yb1 108.3(2)
C10 C6 Yb1 120.5(2)
Fe1 C6 Yb1 82.71(11)
C8 C7 C6 108.8(3)
C8 C7 Fe1 68.6(2)
C6 C7 Fe1 71.97(19)
C8 C7 H7 125.6
C6 C7 H7 125.6
Fe1 C7 H7 125.4
C9 C8 C7 107.8(3)
C9 C8 Fe1 70.3(2)
C7 C8 Fe1 70.43(19)
C9 C8 H8 126.1
C7 C8 H8 126.1
Fe1 C8 H8 124.8
C10 C9 C8 108.3(3)
C10 C9 Fe1 70.1(2)
C8 C9 Fe1 68.8(2)
C10 C9 H9 125.8
C8 C9 H9 125.8
Fe1 C9 H9 126.8
C9 C10 C6 109.0(3)
C9 C10 Fe1 69.5(2)
C6 C10 Fe1 71.8(2)
C9 C10 H10 125.5
C6 C10 H10 125.5
Fe1 C10 H10 124.8
Si1 C11 H11A 109.5
Si1 C11 H11B 109.5
H11A C11 H11B 109.5
Si1 C11 H11C 109.5
H11A C11 H11C 109.5
H11B C11 H11C 109.5
Si1 C12 H12A 109.5
Si1 C12 H12B 109.5
H12A C12 H12B 109.5
Si1 C12 H12C 109.5
H12A C12 H12C 109.5
H12B C12 H12C 109.5
C15 C13 C14 108.9(4)
C15 C13 C16 106.7(4)
C14 C13 C16 109.3(3)
C15 C13 Si1 112.1(3)
C14 C13 Si1 109.9(3)
C16 C13 Si1 109.8(3)
C13 C14 H14A 109.5
C13 C14 H14B 109.5
H14A C14 H14B 109.5
C13 C14 H14C 109.5
H14A C14 H14C 109.5
H14B C14 H14C 109.5
C13 C15 H15A 109.5
C13 C15 H15B 109.5
H15A C15 H15B 109.5
C13 C15 H15C 109.5
H15A C15 H15C 109.5
H15B C15 H15C 109.5
C13 C16 H16A 109.5
C13 C16 H16B 109.5
H16A C16 H16B 109.5
C13 C16 H16C 109.5
H16A C16 H16C 109.5
H16B C16 H16C 109.5
O1 C17 C18 107.3(5)
O1 C17 H17A 110.2
C18 C17 H17A 110.2
O1 C17 H17B 110.2
C18 C17 H17B 110.2
H17A C17 H17B 108.5
C19 C18 C17 102.5(5)
C19 C18 H18A 111.3
C17 C18 H18A 111.3
C19 C18 H18B 111.3
C17 C18 H18B 111.3
H18A C18 H18B 109.2
C18 C19 C20 109.4(5)
C18 C19 H19A 109.8
C20 C19 H19A 109.8
C18 C19 H19B 109.8
C20 C19 H19B 109.8
H19A C19 H19B 108.2
O1 C20 C19 104.7(6)
O1 C20 H20A 110.8
C19 C20 H20A 110.8
O1 C20 H20B 110.8
C19 C20 H20B 110.8
H20A C20 H20B 108.9
O2 C21 C22 106.4(4)
O2 C21 H21A 110.5
C22 C21 H21A 110.5
O2 C21 H21B 110.5
C22 C21 H21B 110.5
H21A C21 H21B 108.6
C23 C22 C21 108.0(4)
C23 C22 H22A 110.1
C21 C22 H22A 110.1
C23 C22 H22B 110.1
C21 C22 H22B 110.1
H22A C22 H22B 108.4
C22 C23 C24 108.1(4)
C22 C23 H23A 110.1
C24 C23 H23A 110.1
C22 C23 H23B 110.1
C24 C23 H23B 110.1
H23A C23 H23B 108.4
O2 C24 C23 107.6(4)
O2 C24 H24A 110.2
C23 C24 H24A 110.2
O2 C24 H24B 110.2
C23 C24 H24B 110.2
H24A C24 H24B 108.5
Si2 C25 H25A 109.5
Si2 C25 H25B 109.5
H25A C25 H25B 109.5
Si2 C25 H25C 109.5
H25A C25 H25C 109.5
H25B C25 H25C 109.5
Si2 C26 H26A 109.5
Si2 C26 H26B 109.5
H26A C26 H26B 109.5
Si2 C26 H26C 109.5
H26A C26 H26C 109.5
H26B C26 H26C 109.5
C29 C27 C28 108.8(11)
C29 C27 C30 107.5(10)
C28 C27 C30 108.0(7)
C29 C27 Si2 112.3(9)
C28 C27 Si2 111.2(5)
C30 C27 Si2 108.9(7)
C27 C28 H28A 109.5
C27 C28 H28B 109.5
H28A C28 H28B 109.5
C27 C28 H28C 109.5
H28A C28 H28C 109.5
H28B C28 H28C 109.5
C27 C29 H29A 109.5
C27 C29 H29B 109.5
H29A C29 H29B 109.5
C27 C29 H29C 109.5
H29A C29 H29C 109.5
H29B C29 H29C 109.5
C27 C30 H30A 109.5
C27 C30 H30B 109.5
H30A C30 H30B 109.5
C27 C30 H30C 109.5
H30A C30 H30C 109.5
H30B C30 H30C 109.5
Si2A C25A H25D 109.5
Si2A C25A H25E 109.5
H25D C25A H25E 109.5
Si2A C25A H25F 109.5
H25D C25A H25F 109.5
H25E C25A H25F 109.5
Si2A C26A H26D 109.5
Si2A C26A H26E 109.5
H26D C26A H26E 109.5
Si2A C26A H26F 109.5
H26D C26A H26F 109.5
H26E C26A H26F 109.5
C29A C27A C28A 108.5(9)
C29A C27A C30A 108.1(13)
C28A C27A C30A 109.1(11)
C29A C27A Si2A 110.8(7)
C28A C27A Si2A 110.7(7)
C30A C27A Si2A 109.5(10)
C27A C28A H28D 109.5
C27A C28A H28E 109.5
H28D C28A H28E 109.5
C27A C28A H28F 109.5
H28D C28A H28F 109.5
H28E C28A H28F 109.5
C27A C29A H29D 109.5
C27A C29A H29E 109.5
H29D C29A H29E 109.5
C27A C29A H29F 109.5
H29D C29A H29F 109.5
H29E C29A H29F 109.5
C27A C30A H30D 109.5
C27A C30A H30E 109.5
H30D C30A H30E 109.5
C27A C30A H30F 109.5
H30D C30A H30F 109.5
H30E C30A H30F 109.5

loop_
_geom_bond_atom_site_label_1
_geom_bond_atom_site_label_2
_geom_bond_distance
Yb1 N1 2.179(3)
Yb1 N2 2.189(4)
Yb1 O2 2.315(2)
Yb1 O1 2.341(3)
Yb1 C6 2.827(3)
Yb1 C1 2.857(5)
Yb1 I1A 2.8921(9)
Yb1 I1 3.0545(10)
Yb1 Fe1 3.3065(7)
Yb1 Si2 3.480(2)
Fe1 C4 2.023(4)
Fe1 C3 2.027(4)
Fe1 C8 2.027(4)
Fe1 C2 2.045(4)
Fe1 C9 2.046(4)
Fe1 C5 2.049(4)
Fe1 C7 2.051(3)
Fe1 C10 2.055(3)
Fe1 C1 2.109(4)
Fe1 C6 2.111(4)
Si1 N1 1.730(3)
Si1 C12 1.860(6)
Si1 C11 1.878(4)
Si1 C13 1.905(5)
Si2 N2 1.721(4)
Si2 C26 1.870(10)
Si2 C25 1.887(7)
Si2 C27 1.905(9)
Si2A N2 1.827(5)
Si2A C26A 1.865(12)
Si2A C25A 1.882(10)
Si2A C27A 1.910(11)
O1 C20 1.440(7)
O1 C17 1.449(6)
O2 C24 1.449(5)
O2 C21 1.458(5)
N1 C6 1.403(5)
N2 C1 1.396(6)
C1 C2 1.447(6)
C1 C5 1.447(6)
C2 C3 1.402(7)
C2 H2 0.9500
C3 C4 1.431(6)
C3 H3 0.9500
C4 C5 1.408(7)
C4 H4 0.9500
C5 H5 0.9500
C6 C7 1.441(5)
C6 C10 1.443(5)
C7 C8 1.428(5)
C7 H7 0.9500
C8 C9 1.422(5)
C8 H8 0.9500
C9 C10 1.417(5)
C9 H9 0.9500
C10 H10 0.9500
C11 H11A 0.9800
C11 H11B 0.9800
C11 H11C 0.9800
C12 H12A 0.9800
C12 H12B 0.9800
C12 H12C 0.9800
C13 C15 1.522(7)
C13 C14 1.532(5)
C13 C16 1.542(6)
C14 H14A 0.9800
C14 H14B 0.9800
C14 H14C 0.9800
C15 H15A 0.9800
C15 H15B 0.9800
C15 H15C 0.9800
C16 H16A 0.9800
C16 H16B 0.9800
C16 H16C 0.9800
C17 C18 1.482(7)
C17 H17A 0.9900
C17 H17B 0.9900
C18 C19 1.446(10)
C18 H18A 0.9900
C18 H18B 0.9900
C19 C20 1.483(9)
C19 H19A 0.9900
C19 H19B 0.9900
C20 H20A 0.9900
C20 H20B 0.9900
C21 C22 1.480(6)
C21 H21A 0.9900
C21 H21B 0.9900
C22 C23 1.451(8)
C22 H22A 0.9900
C22 H22B 0.9900
C23 C24 1.453(6)
C23 H23A 0.9900
C23 H23B 0.9900
C24 H24A 0.9900
C24 H24B 0.9900
C25 H25A 0.9800
C25 H25B 0.9800
C25 H25C 0.9800
C26 H26A 0.9800
C26 H26B 0.9800
C26 H26C 0.9800
C27 C29 1.517(19)
C27 C28 1.531(12)
C27 C30 1.542(11)
C28 H28A 0.9800
C28 H28B 0.9800
C28 H28C 0.9800
C29 H29A 0.9800
C29 H29B 0.9800
C29 H29C 0.9800
C30 H30A 0.9800
C30 H30B 0.9800
C30 H30C 0.9800
C25A H25D 0.9800
C25A H25E 0.9800
C25A H25F 0.9800
C26A H26D 0.9800
C26A H26E 0.9800
C26A H26F 0.9800
C27A C29A 1.525(13)
C27A C28A 1.536(15)
C27A C30A 1.56(2)
C28A H28D 0.9800
C28A H28E 0.9800
C28A H28F 0.9800
C29A H29D 0.9800
C29A H29E 0.9800
C29A H29F 0.9800
C30A H30D 0.9800
C30A H30E 0.9800
C30A H30F 0.9800
